data_7054907
loop_
_publ_author_name
'Rausch, Janek'
'Apostolidis, Christos'
'Walter, Olaf'
'Lorenz, Volker'
'Hrib, Cristian G.'
'Hilfert, Liane'
'K\"uhling, Marcel'
'Busse, Sabine'
'Edelmann, Frank T.'

_publ_section_title
;
 One ligand fits all: lanthanide and actinide sandwich complexes
 comprising the 1,4-bis(trimethylsilyl)cyclooctatetraenyl
 (=COT&#x2032;&#x2032;) ligand
;
_journal_issue 10
_journal_name_full 'New J. Chem.'
_journal_page_first 7656
_journal_paper_doi 10.1039/C5NJ00991J
_journal_volume 39
_journal_year 2015
_chemical_formula_sum 'C40 H78 Li O6 Si4 Y'
_chemical_formula_weight 863.23
_chemical_name_systematic
; 
 ? 
;
_space_group_IT_number 2
_symmetry_cell_setting triclinic
_symmetry_space_group_name_Hall '-P 1'
_symmetry_space_group_name_H-M 'P -1'
_atom_sites_solution_hydrogens geom
_atom_sites_solution_primary direct
_atom_sites_solution_secondary difmap
_audit_creation_method SHELXL-97
_audit_update_record
;
2015-03-05 deposited with the CCDC.
2015-06-03 downloaded from the CCDC.
;
_cell_angle_alpha 99.13(3)
_cell_angle_beta 102.20(3)
_cell_angle_gamma 99.68(3)
_cell_formula_units_Z 2
_cell_length_a 11.445(2)
_cell_length_b 12.219(2)
_cell_length_c 18.477(4)
_cell_measurement_reflns_used 38308
_cell_measurement_temperature 153(2)
_cell_measurement_theta_max 29.55
_cell_measurement_theta_min 1.93
_cell_volume 2438.5(9)
_computing_cell_refinement 'STOE X-AREA'
_computing_data_collection 'STOE X-AREA'
_computing_data_reduction 'STOE X-RED'
_computing_molecular_graphics 'Bruker SHELXTL v4.5'
_computing_publication_material 'Bruker SHELXTL v4.5'
_computing_structure_refinement 'SHELXL-97 (Sheldrick, 1997)'
_computing_structure_solution 'SHELXS-97 (Sheldrick, 1990)'
_diffrn_ambient_temperature 153(2)
_diffrn_detector_area_resol_mean 6.67
_diffrn_measured_fraction_theta_full 0.980
_diffrn_measured_fraction_theta_max 0.980
_diffrn_measurement_device_type 'STOE IPDS 2T'
_diffrn_measurement_method 'rotation method'
_diffrn_radiation_monochromator graphite
_diffrn_radiation_source 'fine-focus sealed tube'
_diffrn_radiation_type MoK\a
_diffrn_radiation_wavelength 0.71073
_diffrn_reflns_av_R_equivalents 0.0494
_diffrn_reflns_av_sigmaI/netI 0.0646
_diffrn_reflns_limit_h_max 15
_diffrn_reflns_limit_h_min -15
_diffrn_reflns_limit_k_max 16
_diffrn_reflns_limit_k_min -16
_diffrn_reflns_limit_l_max 22
_diffrn_reflns_limit_l_min -25
_diffrn_reflns_number 27154
_diffrn_reflns_theta_full 29.31
_diffrn_reflns_theta_max 29.31
_diffrn_reflns_theta_min 2.26
_exptl_absorpt_coefficient_mu 1.332
_exptl_absorpt_correction_T_max 0.3784
_exptl_absorpt_correction_T_min 0.3643
_exptl_absorpt_correction_type sphere
_exptl_absorpt_process_details
;
Interpolation using  Int.Tab. Vol. C (1992) p. 523,Tab. 6.3.3.3
for values of muR in the range 0-2.5, and Int.Tab. Vol.II (1959)
p.302; Table 5.3.6 B for muR in the range 2.6-10.0.
The interpolation procedure of C.W.Dwiggins Jr (Acta Cryst.(1975)
A31,146-148) is used with some modification.
;
_exptl_crystal_colour colourless
_exptl_crystal_density_diffrn 1.176
_exptl_crystal_density_method 'not measured'
_exptl_crystal_description prism
_exptl_crystal_F_000 928
_exptl_crystal_size_max 0.52
_exptl_crystal_size_mid 0.48
_exptl_crystal_size_min 0.22
_exptl_crystal_size_rad 0.5200
_refine_diff_density_max 0.906
_refine_diff_density_min -0.901
_refine_diff_density_rms 0.065
_refine_ls_extinction_method none
_refine_ls_goodness_of_fit_ref 0.978
_refine_ls_hydrogen_treatment constr
_refine_ls_matrix_type full
_refine_ls_number_parameters 469
_refine_ls_number_reflns 13062
_refine_ls_number_restraints 0
_refine_ls_restrained_S_all 0.978
_refine_ls_R_factor_all 0.0697
_refine_ls_R_factor_gt 0.0467
_refine_ls_shift/su_max 0.003
_refine_ls_shift/su_mean 0.000
_refine_ls_structure_factor_coef Fsqd
_refine_ls_weighting_details 'calc w=1/[\s^2^(Fo^2^)+(0.0518P)^2^+0.0000P] where P=(Fo^2^+2Fc^2^)/3'
_refine_ls_weighting_scheme calc
_refine_ls_wR_factor_gt 0.0949
_refine_ls_wR_factor_ref 0.1018
_reflns_number_gt 9966
_reflns_number_total 13062
_reflns_threshold_expression >2sigma(I)
_cod_data_source_file c5nj00991j1.cif
_cod_data_source_block ip411
_cod_depositor_comments 'Adding full bibliography for 7054898--7054908.cif.'
_cod_original_cell_volume 2438.7(8)
_cod_original_sg_symbol_H-M P-1
_cod_database_code 7054907

loop_
_symmetry_equiv_pos_as_xyz
'x, y, z'
'-x, -y, -z'

loop_
_atom_site_label
_atom_site_type_symbol
_atom_site_fract_x
_atom_site_fract_y
_atom_site_fract_z
_atom_site_U_iso_or_equiv
_atom_site_adp_type
_atom_site_occupancy
_atom_site_symmetry_multiplicity
_atom_site_calc_flag
_atom_site_refinement_flags
Y Y 0.860645(19) 0.635951(17) 0.741857(12) 0.02145(6) Uani 1 1 d .
Si1 Si 0.78494(6) 0.36872(5) 0.55420(4) 0.02915(14) Uani 1 1 d .
Si2 Si 0.53308(6) 0.71495(6) 0.78677(4) 0.03253(15) Uani 1 1 d .
Si3 Si 0.80331(7) 0.88380(6) 0.61297(4) 0.03472(15) Uani 1 1 d .
Si4 Si 1.06611(7) 0.76767(6) 0.96049(4) 0.03457(16) Uani 1 1 d .
C1 C 0.7610(2) 0.44092(18) 0.64512(13) 0.0261(4) Uani 1 1 d .
C2 C 0.6751(2) 0.51211(19) 0.63570(13) 0.0269(4) Uani 1 1 d .
H2 H 0.6438 0.5116 0.5837 0.032 Uiso 1 1 calc R
C3 C 0.6235(2) 0.58325(18) 0.68177(13) 0.0258(4) Uani 1 1 d .
H3 H 0.5681 0.6187 0.6526 0.031 Uiso 1 1 calc R
C4 C 0.6324(2) 0.61608(19) 0.76054(13) 0.0262(4) Uani 1 1 d .
C5 C 0.7016(2) 0.58369(19) 0.82356(13) 0.0274(5) Uani 1 1 d .
H5 H 0.6887 0.6201 0.8697 0.033 Uiso 1 1 calc R
C6 C 0.7842(2) 0.51207(19) 0.83569(14) 0.0292(5) Uani 1 1 d .
H6 H 0.8113 0.5103 0.8877 0.035 Uiso 1 1 calc R
C7 C 0.8369(2) 0.44189(19) 0.78935(14) 0.0304(5) Uani 1 1 d .
H7 H 0.8921 0.4053 0.8177 0.037 Uiso 1 1 calc R
C8 C 0.8274(2) 0.41307(18) 0.71122(14) 0.0281(5) Uani 1 1 d .
H8 H 0.8783 0.3621 0.6999 0.034 Uiso 1 1 calc R
C9 C 1.0362(2) 0.76114(18) 0.85654(13) 0.0274(5) Uani 1 1 d .
C10 C 0.9595(2) 0.83501(18) 0.83010(13) 0.0275(5) Uani 1 1 d .
H10 H 0.9397 0.8800 0.8708 0.033 Uiso 1 1 calc R
C11 C 0.9054(2) 0.85906(18) 0.76022(13) 0.0263(4) Uani 1 1 d .
H11 H 0.8599 0.9166 0.7667 0.032 Uiso 1 1 calc R
C12 C 0.9003(2) 0.82076(19) 0.68255(13) 0.0281(5) Uani 1 1 d .
C13 C 0.9584(2) 0.74085(19) 0.64696(14) 0.0292(5) Uani 1 1 d .
H13 H 0.9380 0.7325 0.5935 0.035 Uiso 1 1 calc R
C14 C 1.0384(2) 0.67140(19) 0.67128(14) 0.0303(5) Uani 1 1 d .
H14 H 1.0603 0.6292 0.6303 0.036 Uiso 1 1 calc R
C15 C 1.0940(2) 0.6487(2) 0.74097(15) 0.0322(5) Uani 1 1 d .
H15 H 1.1452 0.5958 0.7356 0.039 Uiso 1 1 calc R
C16 C 1.0925(2) 0.6848(2) 0.81661(14) 0.0308(5) Uani 1 1 d .
H16 H 1.1418 0.6490 0.8496 0.037 Uiso 1 1 calc R
C17 C 0.6659(3) 0.2355(2) 0.51524(18) 0.0490(7) Uani 1 1 d .
H17A H 0.6695 0.1866 0.5525 0.073 Uiso 1 1 calc R
H17B H 0.6810 0.1959 0.4688 0.073 Uiso 1 1 calc R
H17C H 0.5849 0.2542 0.5040 0.073 Uiso 1 1 calc R
C18 C 0.9374(3) 0.3290(3) 0.56591(19) 0.0480(7) Uani 1 1 d .
H18A H 1.0021 0.3974 0.5855 0.072 Uiso 1 1 calc R
H18B H 0.9456 0.2912 0.5169 0.072 Uiso 1 1 calc R
H18C H 0.9447 0.2775 0.6015 0.072 Uiso 1 1 calc R
C19 C 0.7755(3) 0.4616(2) 0.48289(16) 0.0442(6) Uani 1 1 d .
H19A H 0.8385 0.5312 0.5025 0.066 Uiso 1 1 calc R
H19B H 0.6946 0.4808 0.4729 0.066 Uiso 1 1 calc R
H19C H 0.7884 0.4214 0.4359 0.066 Uiso 1 1 calc R
C20 C 0.4224(3) 0.7309(4) 0.7015(2) 0.0678(11) Uani 1 1 d .
H20A H 0.3770 0.6559 0.6729 0.102 Uiso 1 1 calc R
H20B H 0.4668 0.7696 0.6697 0.102 Uiso 1 1 calc R
H20C H 0.3653 0.7757 0.7171 0.102 Uiso 1 1 calc R
C21 C 0.4390(3) 0.6559(3) 0.8486(2) 0.0512(8) Uani 1 1 d .
H21A H 0.4931 0.6459 0.8947 0.077 Uiso 1 1 calc R
H21B H 0.3873 0.5824 0.8214 0.077 Uiso 1 1 calc R
H21C H 0.3873 0.7083 0.8619 0.077 Uiso 1 1 calc R
C22 C 0.6228(3) 0.8553(2) 0.84336(17) 0.0444(7) Uani 1 1 d .
H22A H 0.6802 0.8442 0.8877 0.067 Uiso 1 1 calc R
H22B H 0.5670 0.9011 0.8598 0.067 Uiso 1 1 calc R
H22C H 0.6683 0.8945 0.8123 0.067 Uiso 1 1 calc R
C23 C 0.7095(4) 0.9715(4) 0.6571(2) 0.0736(12) Uani 1 1 d .
H23A H 0.6604 1.0027 0.6185 0.110 Uiso 1 1 calc R
H23B H 0.7633 1.0336 0.6963 0.110 Uiso 1 1 calc R
H23C H 0.6552 0.9244 0.6799 0.110 Uiso 1 1 calc R
C24 C 0.9015(3) 0.9787(3) 0.5692(2) 0.0598(9) Uani 1 1 d .
H24A H 0.8495 1.0109 0.5325 0.090 Uiso 1 1 calc R
H24B H 0.9504 0.9348 0.5435 0.090 Uiso 1 1 calc R
H24C H 0.9559 1.0400 0.6087 0.090 Uiso 1 1 calc R
C25 C 0.6988(3) 0.7734(3) 0.5339(2) 0.0611(9) Uani 1 1 d .
H25A H 0.6501 0.8099 0.4985 0.092 Uiso 1 1 calc R
H25B H 0.6442 0.7225 0.5543 0.092 Uiso 1 1 calc R
H25C H 0.7471 0.7297 0.5075 0.092 Uiso 1 1 calc R
C26 C 1.1851(4) 0.8943(3) 1.01300(19) 0.0774(13) Uani 1 1 d .
H26A H 1.2604 0.8922 0.9961 0.116 Uiso 1 1 calc R
H26B H 1.2011 0.8946 1.0673 0.116 Uiso 1 1 calc R
H26C H 1.1564 0.9631 1.0033 0.116 Uiso 1 1 calc R
C27 C 1.1197(4) 0.6407(3) 0.9876(2) 0.0666(10) Uani 1 1 d .
H27A H 1.1931 0.6327 0.9696 0.100 Uiso 1 1 calc R
H27B H 1.0553 0.5729 0.9648 0.100 Uiso 1 1 calc R
H27C H 1.1390 0.6497 1.0428 0.100 Uiso 1 1 calc R
C28 C 0.9270(3) 0.7789(4) 0.99640(18) 0.0639(10) Uani 1 1 d .
H28A H 0.9465 0.7824 1.0511 0.096 Uiso 1 1 calc R
H28B H 0.8620 0.7124 0.9713 0.096 Uiso 1 1 calc R
H28C H 0.8996 0.8477 0.9857 0.096 Uiso 1 1 calc R
C29 C 1.5944(4) 1.1428(4) 0.8019(3) 0.0831(13) Uani 1 1 d .
H29A H 1.5776 1.1213 0.8482 0.125 Uiso 1 1 calc R
H29B H 1.6781 1.1873 0.8131 0.125 Uiso 1 1 calc R
H29C H 1.5854 1.0743 0.7638 0.125 Uiso 1 1 calc R
C30 C 1.5303(3) 1.2423(3) 0.70673(19) 0.0526(8) Uani 1 1 d .
H30A H 1.5046 1.1765 0.6639 0.063 Uiso 1 1 calc R
H30B H 1.6178 1.2752 0.7126 0.063 Uiso 1 1 calc R
C31 C 1.4556(3) 1.3284(3) 0.69217(18) 0.0544(8) Uani 1 1 d .
H31A H 1.4880 1.3980 0.7319 0.065 Uiso 1 1 calc R
H31B H 1.4584 1.3484 0.6426 0.065 Uiso 1 1 calc R
C32 C 1.2540(4) 1.3546(3) 0.6722(2) 0.0710(11) Uani 1 1 d .
H32A H 1.1708 1.3199 0.6733 0.106 Uiso 1 1 calc R
H32B H 1.2548 1.3671 0.6212 0.106 Uiso 1 1 calc R
H32C H 1.2810 1.4274 0.7082 0.106 Uiso 1 1 calc R
C33 C 1.2363(4) 1.0139(3) 0.6425(2) 0.0682(11) Uani 1 1 d .
H33A H 1.2303 1.0785 0.6175 0.102 Uiso 1 1 calc R
H33B H 1.1652 0.9523 0.6185 0.102 Uiso 1 1 calc R
H33C H 1.3112 0.9876 0.6378 0.102 Uiso 1 1 calc R
C34 C 1.2458(4) 0.9579(2) 0.7588(2) 0.0684(11) Uani 1 1 d .
H34A H 1.3183 0.9263 0.7531 0.082 Uiso 1 1 calc R
H34B H 1.1721 0.8969 0.7368 0.082 Uiso 1 1 calc R
C35 C 1.2542(3) 0.9978(3) 0.8390(2) 0.0590(9) Uani 1 1 d .
H35A H 1.1783 1.0223 0.8456 0.071 Uiso 1 1 calc R
H35B H 1.2655 0.9361 0.8670 0.071 Uiso 1 1 calc R
C36 C 1.3853(4) 1.1212(3) 0.9468(2) 0.0661(10) Uani 1 1 d .
H36A H 1.4566 1.1841 0.9641 0.099 Uiso 1 1 calc R
H36B H 1.4038 1.0561 0.9684 0.099 Uiso 1 1 calc R
H36C H 1.3156 1.1447 0.9630 0.099 Uiso 1 1 calc R
C37 C 1.0444(3) 1.1904(3) 0.77615(19) 0.0527(8) Uani 1 1 d .
H37A H 1.0381 1.1106 0.7540 0.079 Uiso 1 1 calc R
H37B H 1.0227 1.2318 0.7357 0.079 Uiso 1 1 calc R
H37C H 0.9884 1.1957 0.8094 0.079 Uiso 1 1 calc R
C38 C 1.1825(3) 1.3535(2) 0.85291(18) 0.0436(6) Uani 1 1 d .
H38A H 1.1181 1.3636 0.8802 0.052 Uiso 1 1 calc R
H38B H 1.1770 1.4006 0.8139 0.052 Uiso 1 1 calc R
C39 C 1.3062(3) 1.3883(2) 0.90708(17) 0.0434(6) Uani 1 1 d .
H39A H 1.3251 1.4710 0.9273 0.052 Uiso 1 1 calc R
H39B H 1.3078 1.3488 0.9500 0.052 Uiso 1 1 calc R
C40 C 1.5162(3) 1.3996(3) 0.91198(18) 0.0475(7) Uani 1 1 d .
H40A H 1.5733 1.3776 0.8824 0.071 Uiso 1 1 calc R
H40B H 1.5271 1.3667 0.9574 0.071 Uiso 1 1 calc R
H40C H 1.5323 1.4824 0.9267 0.071 Uiso 1 1 calc R
O1 O 1.51234(17) 1.20754(16) 0.77447(12) 0.0424(4) Uani 1 1 d .
O2 O 1.33380(19) 1.28178(17) 0.69245(11) 0.0459(5) Uani 1 1 d .
O3 O 1.23941(19) 1.04759(16) 0.71987(12) 0.0461(5) Uani 1 1 d .
O4 O 1.35622(19) 1.09056(17) 0.86690(12) 0.0481(5) Uani 1 1 d .
O5 O 1.16664(17) 1.23830(16) 0.81882(12) 0.0422(4) Uani 1 1 d .
O6 O 1.39405(17) 1.35890(16) 0.86745(11) 0.0409(4) Uani 1 1 d .
Li Li 1.3361(4) 1.2024(4) 0.7868(3) 0.0363(9) Uani 1 1 d .

loop_
_atom_site_aniso_label
_atom_site_aniso_U_11
_atom_site_aniso_U_22
_atom_site_aniso_U_33
_atom_site_aniso_U_23
_atom_site_aniso_U_13
_atom_site_aniso_U_12
Y 0.01903(9) 0.02302(9) 0.02149(10) 0.00609(7) 0.00544(7) 0.00003(7)
Si1 0.0300(3) 0.0289(3) 0.0274(3) 0.0026(2) 0.0086(3) 0.0039(2)
Si2 0.0286(3) 0.0404(4) 0.0284(3) 0.0029(3) 0.0075(3) 0.0098(3)
Si3 0.0426(4) 0.0391(4) 0.0273(3) 0.0160(3) 0.0108(3) 0.0101(3)
Si4 0.0380(4) 0.0348(3) 0.0240(3) 0.0104(3) -0.0009(3) -0.0046(3)
C1 0.0255(10) 0.0250(10) 0.0254(11) 0.0030(8) 0.0071(9) -0.0003(8)
C2 0.0234(10) 0.0332(11) 0.0210(10) 0.0047(8) 0.0038(9) 0.0005(8)
C3 0.0211(10) 0.0311(10) 0.0239(11) 0.0066(8) 0.0044(8) 0.0023(8)
C4 0.0225(10) 0.0295(10) 0.0253(11) 0.0048(8) 0.0072(9) 0.0009(8)
C5 0.0255(11) 0.0323(11) 0.0236(11) 0.0063(9) 0.0088(9) 0.0002(9)
C6 0.0304(11) 0.0320(11) 0.0245(11) 0.0119(9) 0.0064(9) -0.0008(9)
C7 0.0298(11) 0.0286(11) 0.0328(12) 0.0127(9) 0.0040(10) 0.0043(9)
C8 0.0282(11) 0.0253(10) 0.0308(12) 0.0064(9) 0.0076(9) 0.0042(8)
C9 0.0250(11) 0.0266(10) 0.0259(11) 0.0066(8) 0.0016(9) -0.0033(8)
C10 0.0313(12) 0.0267(10) 0.0225(11) 0.0043(8) 0.0083(9) -0.0004(9)
C11 0.0302(11) 0.0244(10) 0.0248(11) 0.0075(8) 0.0081(9) 0.0027(8)
C12 0.0311(11) 0.0291(10) 0.0254(11) 0.0102(9) 0.0095(9) 0.0023(9)
C13 0.0318(12) 0.0317(11) 0.0239(11) 0.0056(9) 0.0127(9) -0.0010(9)
C14 0.0265(11) 0.0313(11) 0.0346(13) 0.0042(9) 0.0157(10) 0.0020(9)
C15 0.0214(10) 0.0348(12) 0.0411(14) 0.0067(10) 0.0109(10) 0.0043(9)
C16 0.0200(10) 0.0354(12) 0.0352(13) 0.0120(10) 0.0022(9) 0.0015(9)
C17 0.0534(18) 0.0398(14) 0.0429(17) -0.0037(12) 0.0078(14) -0.0037(12)
C18 0.0406(15) 0.0575(17) 0.0493(18) 0.0065(14) 0.0154(14) 0.0182(13)
C19 0.0616(18) 0.0447(14) 0.0335(14) 0.0112(11) 0.0221(14) 0.0145(13)
C20 0.065(2) 0.098(3) 0.0446(19) 0.0011(18) 0.0036(17) 0.054(2)
C21 0.0412(16) 0.0577(17) 0.057(2) 0.0045(14) 0.0266(15) 0.0050(13)
C22 0.0522(17) 0.0381(13) 0.0436(16) 0.0026(12) 0.0185(14) 0.0076(12)
C23 0.102(3) 0.104(3) 0.052(2) 0.046(2) 0.037(2) 0.071(3)
C24 0.069(2) 0.064(2) 0.0480(18) 0.0357(16) 0.0111(16) 0.0015(16)
C25 0.060(2) 0.060(2) 0.051(2) 0.0155(16) -0.0124(16) 0.0052(16)
C26 0.098(3) 0.068(2) 0.0339(17) 0.0117(15) -0.0095(18) -0.041(2)
C27 0.096(3) 0.062(2) 0.0484(19) 0.0305(17) 0.0102(19) 0.024(2)
C28 0.066(2) 0.099(3) 0.0303(16) 0.0171(17) 0.0174(15) 0.015(2)
C29 0.072(3) 0.109(3) 0.103(4) 0.048(3) 0.047(3) 0.055(3)
C30 0.0480(17) 0.0631(19) 0.0455(18) 0.0060(14) 0.0252(15) -0.0046(14)
C31 0.064(2) 0.0500(16) 0.0417(16) 0.0134(13) 0.0172(15) -0.0188(15)
C32 0.095(3) 0.076(2) 0.056(2) 0.0366(19) 0.018(2) 0.034(2)
C33 0.073(2) 0.067(2) 0.047(2) -0.0183(17) 0.0159(18) -0.0086(18)
C34 0.084(3) 0.0261(13) 0.082(3) 0.0079(15) 0.009(2) -0.0059(15)
C35 0.060(2) 0.0434(16) 0.069(2) 0.0272(16) 0.0103(17) -0.0106(14)
C36 0.077(3) 0.065(2) 0.055(2) 0.0236(17) 0.0161(19) 0.0006(18)
C37 0.0371(15) 0.0644(19) 0.0487(18) 0.0053(15) 0.0025(14) 0.0045(13)
C38 0.0455(16) 0.0416(14) 0.0473(17) 0.0101(12) 0.0162(13) 0.0120(12)
C39 0.0465(16) 0.0436(14) 0.0392(15) 0.0022(11) 0.0176(13) 0.0039(12)
C40 0.0411(15) 0.0501(16) 0.0430(16) 0.0018(13) 0.0100(13) -0.0058(12)
O1 0.0370(10) 0.0486(11) 0.0449(11) 0.0103(9) 0.0182(9) 0.0070(8)
O2 0.0473(11) 0.0484(11) 0.0391(11) 0.0167(9) 0.0075(9) -0.0013(9)
O3 0.0512(12) 0.0354(9) 0.0430(11) -0.0007(8) 0.0114(10) -0.0063(8)
O4 0.0483(12) 0.0438(10) 0.0502(12) 0.0163(9) 0.0145(10) -0.0056(9)
O5 0.0362(10) 0.0415(10) 0.0448(11) 0.0037(8) 0.0066(8) 0.0057(8)
O6 0.0393(10) 0.0422(10) 0.0365(10) -0.0005(8) 0.0133(8) -0.0015(8)
Li 0.034(2) 0.033(2) 0.037(2) 0.0082(17) 0.0069(19) -0.0029(17)

loop_
_atom_type_symbol
_atom_type_description
_atom_type_scat_dispersion_real
_atom_type_scat_dispersion_imag
_atom_type_scat_source
C C 0.0033 0.0016 'International Tables Vol C Tables 4.2.6.8 and 6.1.1.4'
H H 0.0000 0.0000 'International Tables Vol C Tables 4.2.6.8 and 6.1.1.4'
O O 0.0106 0.0060 'International Tables Vol C Tables 4.2.6.8 and 6.1.1.4'
Si Si 0.0817 0.0704 'International Tables Vol C Tables 4.2.6.8 and 6.1.1.4'
Y Y -2.7962 3.5667 'International Tables Vol C Tables 4.2.6.8 and 6.1.1.4'
Li Li -0.0003 0.0001 'International Tables Vol C Tables 4.2.6.8 and 6.1.1.4'

loop_
_geom_angle_atom_site_label_1
_geom_angle_atom_site_label_2
_geom_angle_atom_site_label_3
_geom_angle
C2 Y C10 147.12(8)
C2 Y C3 31.08(7)
C10 Y C3 119.66(8)
C2 Y C8 58.83(8)
C10 Y C8 152.05(8)
C3 Y C8 80.21(8)
C2 Y C16 152.31(8)
C10 Y C16 58.94(8)
C3 Y C16 173.50(7)
C8 Y C16 98.97(8)
C2 Y C11 120.21(8)
C10 Y C11 31.00(7)
C3 Y C11 101.57(8)
C8 Y C11 173.80(7)
C16 Y C11 79.93(8)
C2 Y C9 175.40(7)
C10 Y C9 31.52(7)
C3 Y C9 144.96(7)
C8 Y C9 121.52(8)
C16 Y C9 31.15(8)
C11 Y C9 60.01(8)
C2 Y C7 79.35(8)
C10 Y C7 124.37(8)
C3 Y C7 87.61(8)
C8 Y C7 30.88(7)
C16 Y C7 88.48(8)
C11 Y C7 154.38(8)
C9 Y C7 99.11(8)
C2 Y C14 103.86(8)
C10 Y C14 87.40(8)
C3 Y C14 127.64(8)
C8 Y C14 95.27(8)
C16 Y C14 58.80(8)
C11 Y C14 78.91(8)
C9 Y C14 80.72(8)
C7 Y C14 114.36(8)
C2 Y C13 93.96(8)
C10 Y C13 80.05(7)
C3 Y C13 105.86(8)
C8 Y C13 115.22(7)
C16 Y C13 80.37(8)
C11 Y C13 58.59(7)
C9 Y C13 89.91(8)
C7 Y C13 141.89(8)
C14 Y C13 30.68(8)
C2 Y C15 125.09(8)
C10 Y C15 79.23(8)
C3 Y C15 155.01(8)
C8 Y C15 88.96(8)
C16 Y C15 30.72(8)
C11 Y C15 87.06(8)
C9 Y C15 59.21(8)
C7 Y C15 94.58(8)
C14 Y C15 30.67(8)
C13 Y C15 58.72(8)
C2 Y C1 31.22(7)
C10 Y C1 176.35(7)
C3 Y C1 59.85(8)
C8 Y C1 31.09(7)
C16 Y C1 122.01(8)
C11 Y C1 145.58(7)
C9 Y C1 150.59(8)
C7 Y C1 59.22(8)
C14 Y C1 90.32(7)
C13 Y C1 96.55(7)
C15 Y C1 100.19(8)
C1 Si1 C18 112.48(13)
C1 Si1 C19 111.38(12)
C18 Si1 C19 106.92(15)
C1 Si1 C17 109.59(13)
C18 Si1 C17 107.47(15)
C19 Si1 C17 108.84(15)
C20 Si2 C22 111.36(18)
C20 Si2 C4 110.97(13)
C22 Si2 C4 112.70(12)
C20 Si2 C21 106.06(18)
C22 Si2 C21 105.22(14)
C4 Si2 C21 110.17(13)
C23 Si3 C12 112.51(13)
C23 Si3 C25 108.2(2)
C12 Si3 C25 112.04(14)
C23 Si3 C24 106.84(19)
C12 Si3 C24 110.25(14)
C25 Si3 C24 106.68(17)
C26 Si4 C27 107.5(2)
C26 Si4 C9 110.97(13)
C27 Si4 C9 112.19(15)
C26 Si4 C28 106.4(2)
C27 Si4 C28 107.57(19)
C9 Si4 C28 111.98(14)
C8 C1 C2 130.9(2)
C8 C1 Si1 115.41(17)
C2 C1 Si1 113.61(17)
C8 C1 Y 73.76(13)
C2 C1 Y 73.03(12)
Si1 C1 Y 135.73(11)
C3 C2 C1 137.8(2)
C3 C2 Y 74.93(13)
C1 C2 Y 75.75(13)
C2 C3 C4 136.8(2)
C2 C3 Y 73.99(13)
C4 C3 Y 76.43(13)
C5 C4 C3 130.9(2)
C5 C4 Si2 113.27(16)
C3 C4 Si2 115.81(18)
C5 C4 Y 73.76(13)
C3 C4 Y 72.50(13)
Si2 C4 Y 136.37(11)
C6 C5 C4 136.7(2)
C6 C5 Y 74.88(13)
C4 C5 Y 75.53(13)
C5 C6 C7 135.4(2)
C5 C6 Y 74.63(13)
C7 C6 Y 74.00(13)
C8 C7 C6 135.3(2)
C8 C7 Y 74.13(13)
C6 C7 Y 75.18(13)
C7 C8 C1 136.1(2)
C7 C8 Y 74.99(13)
C1 C8 Y 75.15(13)
C16 C9 C10 130.5(2)
C16 C9 Si4 115.53(18)
C10 C9 Si4 113.95(17)
C16 C9 Y 74.11(13)
C10 C9 Y 73.40(13)
Si4 C9 Y 132.00(11)
C11 C10 C9 137.3(2)
C11 C10 Y 75.11(13)
C9 C10 Y 75.09(13)
C10 C11 C12 137.4(2)
C10 C11 Y 73.90(13)
C12 C11 Y 75.82(13)
C11 C12 C13 130.9(2)
C11 C12 Si3 116.85(17)
C13 C12 Si3 112.25(17)
C11 C12 Y 73.14(13)
C13 C12 Y 73.57(13)
Si3 C12 Y 134.05(11)
C14 C13 C12 135.8(2)
C14 C13 Y 74.65(13)
C12 C13 Y 75.42(13)
C15 C14 C13 135.9(2)
C15 C14 Y 74.71(13)
C13 C14 Y 74.67(13)
C16 C15 C14 135.7(2)
C16 C15 Y 74.12(14)
C14 C15 Y 74.62(13)
C15 C16 C9 136.3(2)
C15 C16 Y 75.16(14)
C9 C16 Y 74.74(14)
O1 C30 C31 107.7(2)
O2 C31 C30 108.1(2)
O3 C34 C35 110.4(3)
O4 C35 C34 107.6(3)
O5 C38 C39 107.7(2)
O6 C39 C38 108.1(2)
C29 O1 C30 113.2(3)
C29 O1 Li 128.2(3)
C30 O1 Li 112.9(2)
C32 O2 C31 111.7(3)
C32 O2 Li 123.5(2)
C31 O2 Li 108.9(2)
C34 O3 C33 112.3(3)
C34 O3 Li 112.4(2)
C33 O3 Li 124.0(2)
C36 O4 C35 111.5(3)
C36 O4 Li 127.4(2)
C35 O4 Li 105.7(2)
C38 O5 C37 112.6(2)
C38 O5 Li 111.24(19)
C37 O5 Li 125.8(2)
C39 O6 C40 112.4(2)
C39 O6 Li 115.3(2)
C40 O6 Li 123.4(2)
O1 Li O3 103.5(2)
O1 Li O2 78.60(17)
O3 Li O2 93.0(2)
O1 Li O6 91.12(18)
O3 Li O6 164.9(2)
O2 Li O6 93.91(18)
O1 Li O4 92.3(2)
O3 Li O4 78.44(17)
O2 Li O4 165.8(3)
O6 Li O4 97.2(2)
O1 Li O5 165.9(2)
O3 Li O5 90.66(18)
O2 Li O5 101.2(2)
O6 Li O5 74.77(16)
O4 Li O5 90.32(18)

loop_
_geom_bond_atom_site_label_1
_geom_bond_atom_site_label_2
_geom_bond_distance
Y C2 2.620(3)
Y C10 2.625(2)
Y C3 2.632(2)
Y C8 2.637(2)
Y C16 2.639(3)
Y C11 2.641(2)
Y C9 2.647(3)
Y C7 2.648(2)
Y C14 2.651(2)
Y C13 2.651(2)
Y C15 2.652(2)
Y C1 2.655(2)
Si1 C1 1.866(2)
Si1 C18 1.867(3)
Si1 C19 1.868(3)
Si1 C17 1.869(3)
Si2 C20 1.860(4)
Si2 C22 1.864(3)
Si2 C4 1.870(2)
Si2 C21 1.872(3)
Si3 C23 1.856(3)
Si3 C12 1.865(3)
Si3 C25 1.865(3)
Si3 C24 1.871(3)
Si4 C26 1.857(3)
Si4 C27 1.863(3)
Si4 C9 1.865(2)
Si4 C28 1.866(4)
C1 C8 1.418(3)
C1 C2 1.420(3)
C2 C3 1.407(3)
C3 C4 1.424(3)
C4 C5 1.415(3)
C5 C6 1.400(3)
C6 C7 1.411(3)
C7 C8 1.407(3)
C9 C16 1.420(3)
C9 C10 1.432(3)
C10 C11 1.407(3)
C11 C12 1.423(3)
C12 C13 1.424(3)
C13 C14 1.403(3)
C14 C15 1.402(4)
C15 C16 1.402(4)
C29 O1 1.393(4)
C30 O1 1.428(4)
C30 C31 1.485(5)
C31 O2 1.416(4)
C32 O2 1.415(4)
C33 O3 1.415(4)
C34 O3 1.406(4)
C34 C35 1.463(5)
C35 O4 1.425(4)
C36 O4 1.416(4)
C37 O5 1.426(4)
C38 O5 1.412(3)
C38 C39 1.501(4)
C39 O6 1.423(3)
C40 O6 1.425(4)
O1 Li 2.068(5)
O2 Li 2.122(5)
O3 Li 2.076(5)
O4 Li 2.172(5)
O5 Li 2.235(5)
O6 Li 2.138(5)

loop_
_geom_torsion_atom_site_label_1
_geom_torsion_atom_site_label_2
_geom_torsion_atom_site_label_3
_geom_torsion_atom_site_label_4
_geom_torsion
C18 Si1 C1 C8 -26.8(2)
C19 Si1 C1 C8 -146.83(18)
C17 Si1 C1 C8 92.7(2)
C18 Si1 C1 C2 155.25(18)
C19 Si1 C1 C2 35.2(2)
C17 Si1 C1 C2 -85.3(2)
C18 Si1 C1 Y 65.7(2)
C19 Si1 C1 Y -54.3(2)
C17 Si1 C1 Y -174.81(17)
C2 Y C1 C8 -143.4(2)
C10 Y C1 C8 151.0(11)
C3 Y C1 C8 -125.62(15)
C16 Y C1 C8 47.11(15)
C11 Y C1 C8 170.31(13)
C9 Y C1 C8 28.3(2)
C7 Y C1 C8 -18.77(13)
C14 Y C1 C8 99.71(14)
C13 Y C1 C8 129.82(13)
C15 Y C1 C8 70.51(14)
C10 Y C1 C2 -65.7(12)
C3 Y C1 C2 17.74(12)
C8 Y C1 C2 143.4(2)
C16 Y C1 C2 -169.54(12)
C11 Y C1 C2 -46.34(19)
C9 Y C1 C2 171.63(14)
C7 Y C1 C2 124.58(15)
C14 Y C1 C2 -116.94(14)
C13 Y C1 C2 -86.83(14)
C15 Y C1 C2 -146.14(13)
C2 Y C1 Si1 106.7(2)
C10 Y C1 Si1 41.0(13)
C3 Y C1 Si1 124.41(19)
C8 Y C1 Si1 -110.0(2)
C16 Y C1 Si1 -62.86(19)
C11 Y C1 Si1 60.3(2)
C9 Y C1 Si1 -81.7(2)
C7 Y C1 Si1 -128.74(19)
C14 Y C1 Si1 -10.26(17)
C13 Y C1 Si1 19.85(18)
C15 Y C1 Si1 -39.46(18)
C8 C1 C2 C3 2.2(4)
Si1 C1 C2 C3 179.7(2)
Y C1 C2 C3 -47.2(3)
C8 C1 C2 Y 49.3(2)
Si1 C1 C2 Y -133.13(13)
C10 Y C2 C3 -36.8(2)
C8 Y C2 C3 128.21(15)
C16 Y C2 C3 168.68(15)
C11 Y C2 C3 -58.92(15)
C9 Y C2 C3 32.5(10)
C7 Y C2 C3 103.29(14)
C14 Y C2 C3 -144.01(13)
C13 Y C2 C3 -114.57(13)
C15 Y C2 C3 -168.59(13)
C1 Y C2 C3 149.3(2)
C10 Y C2 C1 173.87(13)
C3 Y C2 C1 -149.3(2)
C8 Y C2 C1 -21.11(12)
C16 Y C2 C1 19.4(2)
C11 Y C2 C1 151.76(12)
C9 Y C2 C1 -116.8(9)
C7 Y C2 C1 -46.03(13)
C14 Y C2 C1 66.67(14)
C13 Y C2 C1 96.11(13)
C15 Y C2 C1 42.09(16)
C1 C2 C3 C4 -1.1(5)
Y C2 C3 C4 -48.5(3)
C1 C2 C3 Y 47.4(3)
C10 Y C3 C2 158.02(13)
C8 Y C3 C2 -43.02(13)
C16 Y C3 C2 -126.3(6)
C11 Y C3 C2 130.93(13)
C9 Y C3 C2 -175.70(13)
C7 Y C3 C2 -73.19(14)
C14 Y C3 C2 46.10(16)
C13 Y C3 C2 70.59(14)
C15 Y C3 C2 22.5(2)
C1 Y C3 C2 -17.81(12)
C2 Y C3 C4 148.2(2)
C10 Y C3 C4 -53.83(15)
C8 Y C3 C4 105.13(14)
C16 Y C3 C4 21.9(7)
C11 Y C3 C4 -80.91(14)
C9 Y C3 C4 -27.5(2)
C7 Y C3 C4 74.96(14)
C14 Y C3 C4 -165.74(12)
C13 Y C3 C4 -141.26(13)
C15 Y C3 C4 170.69(16)
C1 Y C3 C4 130.34(15)
C2 C3 C4 C5 -0.8(4)
Y C3 C4 C5 -48.6(2)
C2 C3 C4 Si2 -178.5(2)
Y C3 C4 Si2 133.67(14)
C2 C3 C4 Y 47.8(3)
C20 Si2 C4 C5 -168.5(2)
C22 Si2 C4 C5 65.8(2)
C21 Si2 C4 C5 -51.3(2)
C20 Si2 C4 C3 9.6(2)
C22 Si2 C4 C3 -116.07(19)
C21 Si2 C4 C3 126.75(19)
C20 Si2 C4 Y 100.9(2)
C22 Si2 C4 Y -24.7(2)
C21 Si2 C4 Y -141.92(17)
C2 Y C4 C5 125.34(15)
C10 Y C4 C5 -81.51(14)
C3 Y C4 C5 143.8(2)
C8 Y C4 C5 71.71(14)
C16 Y C4 C5 -32.23(19)
C11 Y C4 C5 -112.52(14)
C9 Y C4 C5 -53.42(15)
C7 Y C4 C5 42.02(13)
C14 Y C4 C5 173.44(17)
C13 Y C4 C5 -166.04(12)
C15 Y C4 C5 -4.5(6)
C1 Y C4 C5 102.02(14)
C2 Y C4 C3 -18.43(12)
C10 Y C4 C3 134.72(13)
C8 Y C4 C3 -72.05(14)
C16 Y C4 C3 -176.00(13)
C11 Y C4 C3 103.71(14)
C9 Y C4 C3 162.82(13)
C7 Y C4 C3 -101.74(14)
C14 Y C4 C3 29.7(2)
C13 Y C4 C3 50.20(16)
C15 Y C4 C3 -148.3(5)
C1 Y C4 C3 -41.74(13)
C2 Y C4 Si2 -127.75(19)
C10 Y C4 Si2 25.40(18)
C3 Y C4 Si2 -109.3(2)
C8 Y C4 Si2 178.62(17)
C16 Y C4 Si2 74.7(2)
C11 Y C4 Si2 -5.61(17)
C9 Y C4 Si2 53.49(19)
C7 Y C4 Si2 148.93(18)
C14 Y C4 Si2 -79.6(2)
C13 Y C4 Si2 -59.13(19)
C15 Y C4 Si2 102.4(6)
C1 Y C4 Si2 -151.06(18)
C3 C4 C5 C6 0.0(4)
Si2 C4 C5 C6 177.7(2)
Y C4 C5 C6 -48.2(3)
C3 C4 C5 Y 48.2(2)
Si2 C4 C5 Y -134.06(13)
C2 Y C5 C6 102.38(14)
C10 Y C5 C6 -110.04(14)
C3 Y C5 C6 127.03(16)
C8 Y C5 C6 42.52(14)
C16 Y C5 C6 -52.83(15)
C11 Y C5 C6 -138.97(14)
C9 Y C5 C6 -78.50(14)
C7 Y C5 C6 18.56(13)
C14 Y C5 C6 -13.3(6)
C13 Y C5 C6 177.33(17)
C15 Y C5 C6 -32.95(19)
C1 Y C5 C6 72.46(14)
C2 Y C5 C4 -45.64(13)
C10 Y C5 C4 101.95(14)
C3 Y C5 C4 -20.98(12)
C8 Y C5 C4 -105.49(14)
C16 Y C5 C4 159.16(13)
C11 Y C5 C4 73.02(14)
C9 Y C5 C4 133.49(13)
C7 Y C5 C4 -129.45(15)
C14 Y C5 C4 -161.3(5)
C13 Y C5 C4 29.3(3)
C15 Y C5 C4 179.04(13)
C1 Y C5 C4 -75.55(14)
C4 C5 C6 C7 1.8(5)
Y C5 C6 C7 -46.6(3)
C4 C5 C6 Y 48.4(3)
C2 Y C6 C5 -74.09(14)
C10 Y C6 C5 74.33(15)
C3 Y C6 C5 -43.85(14)
C8 Y C6 C5 -128.98(16)
C16 Y C6 C5 133.58(14)
C11 Y C6 C5 52.40(17)
C9 Y C6 C5 102.91(14)
C7 Y C6 C5 -147.9(2)
C14 Y C6 C5 177.02(13)
C13 Y C6 C5 -172.5(5)
C15 Y C6 C5 158.33(13)
C1 Y C6 C5 -104.78(14)
C2 Y C6 C7 73.85(15)
C10 Y C6 C7 -137.73(14)
C3 Y C6 C7 104.09(15)
C8 Y C6 C7 18.96(13)
C16 Y C6 C7 -78.48(15)
C11 Y C6 C7 -159.66(13)
C9 Y C6 C7 -109.14(15)
C14 Y C6 C7 -35.0(2)
C13 Y C6 C7 -24.5(6)
C15 Y C6 C7 -53.73(16)
C1 Y C6 C7 43.17(14)
C5 C6 C7 C8 -1.1(5)
Y C6 C7 C8 -47.9(3)
C5 C6 C7 Y 46.8(3)
C2 Y C7 C8 44.63(14)
C10 Y C7 C8 -160.32(13)
C3 Y C7 C8 74.82(15)
C16 Y C7 C8 -110.38(15)
C11 Y C7 C8 -173.01(16)
C9 Y C7 C8 -139.77(14)
C14 Y C7 C8 -55.89(16)
C13 Y C7 C8 -38.1(2)
C15 Y C7 C8 -80.25(15)
C1 Y C7 C8 18.89(13)
C2 Y C7 C6 -102.53(15)
C10 Y C7 C6 52.52(16)
C3 Y C7 C6 -72.34(14)
C8 Y C7 C6 -147.2(2)
C16 Y C7 C6 102.47(15)
C11 Y C7 C6 39.8(2)
C9 Y C7 C6 73.08(15)
C14 Y C7 C6 156.96(14)
C13 Y C7 C6 174.71(14)
C15 Y C7 C6 132.60(15)
C1 Y C7 C6 -128.27(16)
C6 C7 C8 C1 -0.4(5)
Y C7 C8 C1 -48.6(3)
C6 C7 C8 Y 48.2(3)
C2 C1 C8 C7 -0.5(4)
Si1 C1 C8 C7 -178.0(2)
Y C1 C8 C7 48.6(3)
C2 C1 C8 Y -49.1(2)
Si1 C1 C8 Y 133.42(13)
C2 Y C8 C7 -126.21(16)
C10 Y C8 C7 36.4(2)
C3 Y C8 C7 -101.90(15)
C16 Y C8 C7 71.57(15)
C11 Y C8 C7 150.9(7)
C9 Y C8 C7 48.42(16)
C14 Y C8 C7 130.76(15)
C13 Y C8 C7 155.08(14)
C15 Y C8 C7 100.72(15)
C1 Y C8 C7 -147.4(2)
C2 Y C8 C1 21.20(12)
C10 Y C8 C1 -176.22(15)
C3 Y C8 C1 45.51(13)
C16 Y C8 C1 -141.03(13)
C11 Y C8 C1 -61.7(7)
C9 Y C8 C1 -164.17(12)
C7 Y C8 C1 147.4(2)
C14 Y C8 C1 -81.83(14)
C13 Y C8 C1 -57.51(15)
C15 Y C8 C1 -111.87(14)
C26 Si4 C9 C16 101.1(2)
C27 Si4 C9 C16 -19.2(2)
C28 Si4 C9 C16 -140.2(2)
C26 Si4 C9 C10 -78.9(2)
C27 Si4 C9 C10 160.9(2)
C28 Si4 C9 C10 39.8(2)
C26 Si4 C9 Y -167.7(2)
C27 Si4 C9 Y 72.1(2)
C28 Si4 C9 Y -49.0(2)
C2 Y C9 C16 141.5(9)
C10 Y C9 C16 -142.2(2)
C3 Y C9 C16 170.44(14)
C8 Y C9 C16 48.63(16)
C11 Y C9 C16 -124.37(15)
C7 Y C9 C16 71.51(14)
C14 Y C9 C16 -41.89(14)
C13 Y C9 C16 -71.29(14)
C15 Y C9 C16 -18.41(13)
C1 Y C9 C16 32.0(2)
C2 Y C9 C10 -76.3(10)
C3 Y C9 C10 -47.40(19)
C8 Y C9 C10 -169.21(12)
C16 Y C9 C10 142.2(2)
C11 Y C9 C10 17.79(12)
C7 Y C9 C10 -146.33(13)
C14 Y C9 C10 100.27(14)
C13 Y C9 C10 70.87(13)
C15 Y C9 C10 123.75(15)
C1 Y C9 C10 174.12(14)
C2 Y C9 Si4 31.2(10)
C10 Y C9 Si4 107.6(2)
C3 Y C9 Si4 60.2(2)
C8 Y C9 Si4 -61.65(18)
C16 Y C9 Si4 -110.3(2)
C11 Y C9 Si4 125.34(18)
C7 Y C9 Si4 -38.77(17)
C14 Y C9 Si4 -152.17(17)
C13 Y C9 Si4 178.42(16)
C15 Y C9 Si4 -128.70(18)
C1 Y C9 Si4 -78.3(2)
C16 C9 C10 C11 3.8(4)
Si4 C9 C10 C11 -176.3(2)
Y C9 C10 C11 -47.1(3)
C16 C9 C10 Y 50.9(2)
Si4 C9 C10 Y -129.17(13)
C2 Y C10 C11 -39.2(2)
C3 Y C10 C11 -60.02(15)
C8 Y C10 C11 168.99(15)
C16 Y C10 C11 127.33(15)
C9 Y C10 C11 149.1(2)
C7 Y C10 C11 -169.38(12)
C14 Y C10 C11 72.64(14)
C13 Y C10 C11 42.65(13)
C15 Y C10 C11 102.43(14)
C1 Y C10 C11 21.3(12)
C2 Y C10 C9 171.76(13)
C3 Y C10 C9 150.90(13)
C8 Y C10 C9 19.9(2)
C16 Y C10 C9 -21.74(13)
C11 Y C10 C9 -149.1(2)
C7 Y C10 C9 41.55(16)
C14 Y C10 C9 -76.43(14)
C13 Y C10 C9 -106.42(14)
C15 Y C10 C9 -46.64(13)
C1 Y C10 C9 -127.8(12)
C9 C10 C11 C12 0.8(5)
Y C10 C11 C12 -46.3(3)
C9 C10 C11 Y 47.1(3)
C2 Y C11 C10 156.63(13)
C3 Y C11 C10 129.80(14)
C8 Y C11 C10 -124.1(7)
C16 Y C11 C10 -43.77(14)
C9 Y C11 C10 -18.07(13)
C7 Y C11 C10 20.6(2)
C14 Y C11 C10 -103.68(14)
C13 Y C11 C10 -128.56(16)
C15 Y C11 C10 -73.86(14)
C1 Y C11 C10 -177.66(14)
C2 Y C11 C12 -53.71(16)
C10 Y C11 C12 149.7(2)
C3 Y C11 C12 -80.54(15)
C8 Y C11 C12 25.6(8)
C16 Y C11 C12 105.90(15)
C9 Y C11 C12 131.60(16)
C7 Y C11 C12 170.28(16)
C14 Y C11 C12 45.99(14)
C13 Y C11 C12 21.10(13)
C15 Y C11 C12 75.80(15)
C1 Y C11 C12 -28.0(2)
C10 C11 C12 C13 -3.4(5)
Y C11 C12 C13 -49.2(2)
C10 C11 C12 Si3 177.2(2)
Y C11 C12 Si3 131.37(15)
C10 C11 C12 Y 45.8(3)
C23 Si3 C12 C11 -8.9(3)
C25 Si3 C12 C11 -131.1(2)
C24 Si3 C12 C11 110.2(2)
C23 Si3 C12 C13 171.5(2)
C25 Si3 C12 C13 49.3(2)
C24 Si3 C12 C13 -69.3(2)
C23 Si3 C12 Y 83.2(2)
C25 Si3 C12 Y -39.0(2)
C24 Si3 C12 Y -157.65(17)
C2 Y C12 C11 135.05(14)
C10 Y C12 C11 -17.54(13)
C3 Y C12 C11 104.03(14)
C8 Y C12 C11 -175.52(14)
C16 Y C12 C11 -71.26(15)
C9 Y C12 C11 -40.80(14)
C7 Y C12 C11 -143.8(6)
C14 Y C12 C11 -124.50(16)
C13 Y C12 C11 -143.4(2)
C15 Y C12 C11 -100.73(15)
C1 Y C12 C11 162.73(13)
C2 Y C12 C13 -81.56(15)
C10 Y C12 C13 125.85(16)
C3 Y C12 C13 -112.58(15)
C8 Y C12 C13 -32.1(2)
C16 Y C12 C13 72.12(15)
C11 Y C12 C13 143.4(2)
C9 Y C12 C13 102.59(15)
C7 Y C12 C13 -0.4(7)
C14 Y C12 C13 18.89(14)
C15 Y C12 C13 42.66(15)
C1 Y C12 C13 -53.89(16)
C2 Y C12 Si3 23.74(16)
C10 Y C12 Si3 -128.85(18)
C3 Y C12 Si3 -7.28(16)
C8 Y C12 Si3 73.2(2)
C16 Y C12 Si3 177.43(16)
C11 Y C12 Si3 -111.3(2)
C9 Y C12 Si3 -152.10(16)
C7 Y C12 Si3 104.9(6)
C14 Y C12 Si3 124.20(18)
C13 Y C12 Si3 105.3(2)
C15 Y C12 Si3 147.97(17)
C1 Y C12 Si3 51.42(18)
C11 C12 C13 C14 0.3(5)
Si3 C12 C13 C14 179.8(2)
Y C12 C13 C14 -48.7(3)
C11 C12 C13 Y 49.0(2)
Si3 C12 C13 Y -131.50(14)
C2 Y C13 C14 -110.75(14)
C10 Y C13 C14 101.84(15)
C3 Y C13 C14 -139.96(14)
C8 Y C13 C14 -53.49(16)
C16 Y C13 C14 41.95(14)
C11 Y C13 C14 125.97(16)
C9 Y C13 C14 71.75(14)
C7 Y C13 C14 -33.0(2)
C15 Y C13 C14 18.47(13)
C1 Y C13 C14 -79.50(15)
C2 Y C13 C12 102.16(15)
C10 Y C13 C12 -45.25(14)
C3 Y C13 C12 72.95(15)
C8 Y C13 C12 159.42(13)
C16 Y C13 C12 -105.14(15)
C11 Y C13 C12 -21.12(13)
C9 Y C13 C12 -75.34(15)
C7 Y C13 C12 179.92(14)
C14 Y C13 C12 -147.1(2)
C15 Y C13 C12 -128.62(16)
C1 Y C13 C12 133.42(14)
C12 C13 C14 C15 1.5(5)
Y C13 C14 C15 -47.4(3)
C12 C13 C14 Y 49.0(3)
C2 Y C14 C15 -138.13(14)
C10 Y C14 C15 73.14(15)
C3 Y C14 C15 -160.66(13)
C8 Y C14 C15 -78.97(15)
C16 Y C14 C15 18.33(13)
C11 Y C14 C15 103.20(15)
C9 Y C14 C15 42.15(14)
C7 Y C14 C15 -53.71(16)
C13 Y C14 C15 147.9(2)
C1 Y C14 C15 -109.71(15)
C2 Y C14 C13 73.93(15)
C10 Y C14 C13 -74.80(14)
C3 Y C14 C13 51.40(16)
C8 Y C14 C13 133.09(14)
C16 Y C14 C13 -129.61(16)
C11 Y C14 C13 -44.74(14)
C9 Y C14 C13 -105.79(14)
C7 Y C14 C13 158.35(13)
C15 Y C14 C13 -147.9(2)
C1 Y C14 C13 102.35(14)
C13 C14 C15 C16 0.9(5)
Y C14 C15 C16 -46.5(3)
C13 C14 C15 Y 47.4(3)
C2 Y C15 C16 -159.42(13)
C10 Y C15 C16 44.91(14)
C3 Y C15 C16 -173.41(16)
C8 Y C15 C16 -109.61(15)
C11 Y C15 C16 75.15(15)
C9 Y C15 C16 18.66(13)
C7 Y C15 C16 -79.23(15)
C14 Y C15 C16 148.2(2)
C13 Y C15 C16 129.74(16)
C1 Y C15 C16 -138.75(14)
C2 Y C15 C14 52.36(16)
C10 Y C15 C14 -103.30(14)
C3 Y C15 C14 38.4(2)
C8 Y C15 C14 102.17(15)
C16 Y C15 C14 -148.2(2)
C11 Y C15 C14 -73.07(14)
C9 Y C15 C14 -129.56(16)
C7 Y C15 C14 132.56(14)
C13 Y C15 C14 -18.48(13)
C1 Y C15 C14 73.03(15)
C14 C15 C16 C9 -1.2(5)
Y C15 C16 C9 -47.9(3)
C14 C15 C16 Y 46.7(3)
C10 C9 C16 C15 -2.7(5)
Si4 C9 C16 C15 177.4(2)
Y C9 C16 C15 48.0(3)
C10 C9 C16 Y -50.6(2)
Si4 C9 C16 Y 129.42(14)
C2 Y C16 C15 38.2(2)
C10 Y C16 C15 -125.93(17)
C3 Y C16 C15 154.6(6)
C8 Y C16 C15 72.45(15)
C11 Y C16 C15 -101.36(15)
C9 Y C16 C15 -147.9(2)
C7 Y C16 C15 101.60(15)
C14 Y C16 C15 -18.30(14)
C13 Y C16 C15 -41.80(14)
C1 Y C16 C15 49.94(17)
C2 Y C16 C9 -173.84(15)
C10 Y C16 C9 21.98(12)
C3 Y C16 C9 -57.4(7)
C8 Y C16 C9 -139.63(14)
C11 Y C16 C9 46.56(13)
C7 Y C16 C9 -110.49(14)
C14 Y C16 C9 129.61(16)
C13 Y C16 C9 106.11(14)
C15 Y C16 C9 147.9(2)
C1 Y C16 C9 -162.15(12)
O1 C30 C31 O2 -53.5(3)
O3 C34 C35 O4 -55.2(4)
O5 C38 C39 O6 52.5(3)
C31 C30 O1 C29 -168.8(3)
C31 C30 O1 Li 35.4(3)
C30 C31 O2 C32 -174.7(3)
C30 C31 O2 Li 45.5(3)
C35 C34 O3 C33 177.6(3)
C35 C34 O3 Li 32.1(4)
C34 C35 O4 C36 -169.1(3)
C34 C35 O4 Li 48.8(3)
C39 C38 O5 C37 169.7(2)
C39 C38 O5 Li -42.9(3)
C38 C39 O6 C40 173.7(2)
C38 C39 O6 Li -37.8(3)
C29 O1 Li O3 -69.9(4)
C30 O1 Li O3 81.4(3)
C29 O1 Li O2 -160.2(3)
C30 O1 Li O2 -8.9(2)
C29 O1 Li O6 106.0(4)
C30 O1 Li O6 -102.7(2)
C29 O1 Li O4 8.8(4)
C30 O1 Li O4 160.1(2)
C29 O1 Li O5 109.3(11)
C30 O1 Li O5 -99.4(11)
C34 O3 Li O1 85.7(3)
C33 O3 Li O1 -54.9(4)
C34 O3 Li O2 164.7(3)
C33 O3 Li O2 24.0(4)
C34 O3 Li O6 -78.4(11)
C33 O3 Li O6 140.9(10)
C34 O3 Li O4 -3.9(3)
C33 O3 Li O4 -144.6(3)
C34 O3 Li O5 -94.1(3)
C33 O3 Li O5 125.3(3)
C32 O2 Li O1 -154.7(3)
C31 O2 Li O1 -20.6(2)
C32 O2 Li O3 102.2(3)
C31 O2 Li O3 -123.8(2)
C32 O2 Li O6 -64.3(3)
C31 O2 Li O6 69.7(2)
C32 O2 Li O4 154.3(9)
C31 O2 Li O4 -71.6(10)
C32 O2 Li O5 10.9(3)
C31 O2 Li O5 145.0(2)
C39 O6 Li O1 -169.2(2)
C40 O6 Li O1 -24.5(3)
C39 O6 Li O3 -4.6(11)
C40 O6 Li O3 140.1(10)
C39 O6 Li O2 112.2(2)
C40 O6 Li O2 -103.1(3)
C39 O6 Li O4 -76.7(3)
C40 O6 Li O4 68.0(3)
C39 O6 Li O5 11.7(2)
C40 O6 Li O5 156.4(2)
C36 O4 Li O1 97.8(3)
C35 O4 Li O1 -128.2(2)
C36 O4 Li O3 -159.0(3)
C35 O4 Li O3 -24.9(2)
C36 O4 Li O2 147.4(9)
C35 O4 Li O2 -78.5(10)
C36 O4 Li O6 6.3(4)
C35 O4 Li O6 140.4(2)
C36 O4 Li O5 -68.4(3)
C35 O4 Li O5 65.7(2)
C38 O5 Li O1 14.8(11)
C37 O5 Li O1 156.9(10)
C38 O5 Li O3 -165.9(2)
C37 O5 Li O3 -23.8(3)
C38 O5 Li O2 -72.8(2)
C37 O5 Li O2 69.3(3)
C38 O5 Li O6 18.3(2)
C37 O5 Li O6 160.4(2)
C38 O5 Li O4 115.6(2)
C37 O5 Li O4 -102.3(3)
